data_2018432
loop_
_publ_author_name
'Blanco, Maria C.'
'Palma, Alirio'
'Cobo, Justo'
'Glidewell, Christopher'

_publ_section_title
;
 Nine closely related tetrahydro-1,4-epoxy-1-benzazepines carrying pendant
 heterocyclic substituents: hydrogen-bonded supramolecular assembly in
 zero, one and two dimensions
;
_journal_coeditor_code SK3430
_journal_issue 3
_journal_name_full 'Acta Crystallographica Section C'
_journal_page_first o131
_journal_page_last o140
_journal_paper_doi 10.1107/S010827011200707X
_journal_volume 68
_journal_year 2012
_chemical_formula_iupac 'C15 H14 F N O S'
_chemical_formula_moiety 'C15 H14 F N O S'
_chemical_formula_sum 'C15 H14 F N O S'
_chemical_formula_weight 275.34
_chemical_name_systematic
;
7-fluoro-2-<i>exo</i>-(5-methylthiophen-2-yl)-2,3,4,5-tetrahydro-1,4-epoxy-
1<i>H</i>-1-benzazepine
;
_space_group_IT_number 14
_symmetry_cell_setting monoclinic
_symmetry_space_group_name_Hall '-P 2ybc'
_symmetry_space_group_name_H-M 'P 1 21/c 1'
_atom_sites_solution_hydrogens geom
_atom_sites_solution_primary direct
_atom_sites_solution_secondary difmap
_cell_angle_alpha 90.00
_cell_angle_beta 106.086(12)
_cell_angle_gamma 90.00
_cell_formula_units_Z 4
_cell_length_a 9.2106(16)
_cell_length_b 10.906(2)
_cell_length_c 13.4259(13)
_cell_measurement_reflns_used 2975
_cell_measurement_temperature 120(2)
_cell_measurement_theta_max 27.51
_cell_measurement_theta_min 2.96
_cell_volume 1295.8(4)
_computing_cell_refinement 'DIRAX/LSQ (Duisenberg <i>et al.</i>, 2000)'
_computing_data_collection 'COLLECT (Nonius, 1999)'
_computing_data_reduction 'EVALCCD (Duisenberg <i>et al.</i>, 2003)'
_computing_molecular_graphics 'PLATON (Spek, 2009)'
_computing_publication_material
;
SHELXL97 (Sheldrick, 2008) and PLATON (Spek, 2009)
;
_computing_structure_refinement 'SHELXL97 (Sheldrick, 2008)'
_computing_structure_solution 'SIR2004 (Burla <i>et al.</i>, 2005)'
_diffrn_ambient_temperature 120(2)
_diffrn_detector_area_resol_mean 9.091
_diffrn_measured_fraction_theta_full 0.999
_diffrn_measured_fraction_theta_max 0.999
_diffrn_measurement_device_type 'Bruker Nonius KappaCCD area-detector'
_diffrn_measurement_method '\f and \w'
_diffrn_radiation_monochromator graphite
_diffrn_radiation_source 'Bruker Nonius FR591 rotating anode'
_diffrn_radiation_type 'Mo K\a'
_diffrn_radiation_wavelength 0.71073
_diffrn_reflns_av_R_equivalents 0.0824
_diffrn_reflns_av_sigmaI/netI 0.0625
_diffrn_reflns_limit_h_max 11
_diffrn_reflns_limit_h_min -11
_diffrn_reflns_limit_k_max 14
_diffrn_reflns_limit_k_min -14
_diffrn_reflns_limit_l_max 17
_diffrn_reflns_limit_l_min -17
_diffrn_reflns_number 20023
_diffrn_reflns_theta_full 27.51
_diffrn_reflns_theta_max 27.51
_diffrn_reflns_theta_min 2.96
_diffrn_standards_decay_% 0
_diffrn_standards_interval_count 0
_diffrn_standards_interval_time 0
_diffrn_standards_number 0
_exptl_absorpt_coefficient_mu 0.252
_exptl_absorpt_correction_T_max 0.975
_exptl_absorpt_correction_T_min 0.908
_exptl_absorpt_correction_type multi-scan
_exptl_absorpt_process_details '(SADABS; Sheldrick, 2003)'
_exptl_crystal_colour colourless
_exptl_crystal_density_diffrn 1.411
_exptl_crystal_density_method 'not measured'
_exptl_crystal_description plate
_exptl_crystal_F_000 576
_exptl_crystal_size_max 0.39
_exptl_crystal_size_mid 0.24
_exptl_crystal_size_min 0.10
_refine_diff_density_max 0.251
_refine_diff_density_min -0.314
_refine_ls_extinction_method none
_refine_ls_goodness_of_fit_ref 1.025
_refine_ls_hydrogen_treatment constr
_refine_ls_matrix_type full
_refine_ls_number_parameters 173
_refine_ls_number_reflns 2975
_refine_ls_number_restraints 0
_refine_ls_restrained_S_all 1.025
_refine_ls_R_factor_all 0.0990
_refine_ls_R_factor_gt 0.0481
_refine_ls_shift/su_max 0.001
_refine_ls_shift/su_mean 0.000
_refine_ls_structure_factor_coef Fsqd
_refine_ls_weighting_details 'w = 1/[\s^2^(Fo^2^)+(0.0367P)^2^+0.7330P] where P=(Fo^2^+2Fc^2^)/3'
_refine_ls_weighting_scheme calc
_refine_ls_wR_factor_gt 0.0882
_refine_ls_wR_factor_ref 0.1062
_reflns_number_gt 1888
_reflns_number_total 2975
_reflns_threshold_expression I>2\s(I)
_cod_data_source_file sk3430.cif
_cod_data_source_block V
_cod_original_sg_symbol_H-M 'P 21/c'
_cod_database_code 2018432
_cod_database_fobs_code 2018432

loop_
_symmetry_equiv_pos_as_xyz
'x, y, z'
'-x, y+1/2, -z+1/2'
'-x, -y, -z'
'x, -y-1/2, z-1/2'

loop_
_atom_site_type_symbol
_atom_site_label
_atom_site_fract_x
_atom_site_fract_y
_atom_site_fract_z
_atom_site_U_iso_or_equiv
_atom_site_adp_type
_atom_site_calc_flag
_atom_site_refinement_flags
_atom_site_occupancy
_atom_site_symmetry_multiplicity
S S21 0.77817(7) 0.65565(6) 0.49078(5) 0.02927(17) Uani d . 1 1
F F7 0.13536(16) 0.52473(13) -0.12616(10) 0.0381(4) Uani d . 1 1
O O14 0.45370(18) 0.63367(14) 0.33326(12) 0.0283(4) Uani d . 1 1
N N1 0.5321(2) 0.64634(16) 0.25375(14) 0.0231(4) Uani d . 1 1
C C2 0.6567(2) 0.5554(2) 0.28974(18) 0.0247(5) Uani d . 1 1
H H2 0.6910 0.5277 0.2290 0.030 Uiso calc R 1 1
C C3 0.5796(3) 0.4466(2) 0.32923(19) 0.0295(6) Uani d . 1 1
H H3A 0.5604 0.3778 0.2791 0.035 Uiso calc R 1 1
H H3B 0.6425 0.4168 0.3971 0.035 Uiso calc R 1 1
C C4 0.4311(3) 0.5017(2) 0.33886(19) 0.0306(6) Uani d . 1 1
H H4 0.4136 0.4790 0.4068 0.037 Uiso calc R 1 1
C C5 0.2958(3) 0.4674(2) 0.24979(18) 0.0293(6) Uani d . 1 1
H H5A 0.2890 0.3772 0.2424 0.035 Uiso calc R 1 1
H H5B 0.2019 0.4974 0.2637 0.035 Uiso calc R 1 1
C C5a 0.3132(2) 0.52449(19) 0.15110(18) 0.0237(5) Uani d . 1 1
C C6 0.2145(3) 0.4968(2) 0.05498(19) 0.0284(5) Uani d . 1 1
H H6 0.1332 0.4414 0.0498 0.034 Uiso calc R 1 1
C C7 0.2359(3) 0.5505(2) -0.03230(18) 0.0280(5) Uani d . 1 1
C C8 0.3531(3) 0.6300(2) -0.03024(18) 0.0279(5) Uani d . 1 1
H H8 0.3663 0.6640 -0.0923 0.034 Uiso calc R 1 1
C C9 0.4509(3) 0.6584(2) 0.06547(17) 0.0256(5) Uani d . 1 1
H H9 0.5332 0.7126 0.0697 0.031 Uiso calc R 1 1
C C9a 0.4292(2) 0.60785(19) 0.15560(17) 0.0227(5) Uani d . 1 1
C C22 0.7885(2) 0.60794(19) 0.36990(17) 0.0234(5) Uani d . 1 1
C C23 0.9329(3) 0.6163(2) 0.36471(18) 0.0280(5) Uani d . 1 1
H H23 0.9626 0.5945 0.3047 0.034 Uiso calc R 1 1
C C24 1.0358(3) 0.6605(2) 0.45681(18) 0.0275(5) Uani d . 1 1
H H24 1.1405 0.6719 0.4641 0.033 Uiso calc R 1 1
C C25 0.9704(3) 0.6848(2) 0.53327(18) 0.0275(5) Uani d . 1 1
C C251 1.0413(3) 0.7310(2) 0.64117(19) 0.0372(6) Uani d . 1 1
H H25A 1.1513 0.7344 0.6539 0.056 Uiso calc R 1 1
H H25B 1.0160 0.6756 0.6914 0.056 Uiso calc R 1 1
H H25C 1.0028 0.8133 0.6486 0.056 Uiso calc R 1 1

loop_
_atom_site_aniso_label
_atom_site_aniso_U_11
_atom_site_aniso_U_22
_atom_site_aniso_U_33
_atom_site_aniso_U_12
_atom_site_aniso_U_13
_atom_site_aniso_U_23
N1 0.0211(10) 0.0214(9) 0.0285(10) 0.0013(8) 0.0096(9) -0.0006(8)
C2 0.0232(12) 0.0218(11) 0.0298(13) 0.0026(9) 0.0084(11) 0.0000(10)
C3 0.0283(13) 0.0219(12) 0.0338(14) -0.0032(10) 0.0013(11) 0.0033(10)
C4 0.0362(14) 0.0278(12) 0.0289(13) -0.0056(11) 0.0109(12) 0.0052(10)
C5 0.0245(13) 0.0324(14) 0.0328(14) -0.0038(10) 0.0107(11) -0.0005(11)
C5a 0.0209(12) 0.0206(11) 0.0300(13) 0.0032(9) 0.0079(11) 0.0000(10)
C6 0.0221(12) 0.0272(12) 0.0369(15) -0.0002(10) 0.0101(11) -0.0042(11)
C7 0.0243(13) 0.0299(12) 0.0275(13) 0.0030(10) 0.0032(11) -0.0061(11)
F7 0.0353(9) 0.0497(9) 0.0275(8) -0.0043(7) 0.0055(7) -0.0069(7)
C8 0.0295(13) 0.0270(12) 0.0290(13) 0.0044(10) 0.0110(11) 0.0010(10)
C9 0.0247(12) 0.0212(11) 0.0330(14) 0.0013(10) 0.0114(11) 0.0013(10)
C9a 0.0203(12) 0.0190(10) 0.0291(13) 0.0024(9) 0.0071(10) -0.0020(10)
O14 0.0296(9) 0.0288(9) 0.0295(9) -0.0004(7) 0.0133(8) -0.0044(7)
S21 0.0251(3) 0.0307(3) 0.0336(3) -0.0029(3) 0.0110(3) -0.0053(3)
C22 0.0225(12) 0.0198(11) 0.0276(13) 0.0010(9) 0.0066(11) 0.0011(9)
C23 0.0276(13) 0.0279(12) 0.0299(13) -0.0005(10) 0.0103(11) 0.0021(10)
C24 0.0202(12) 0.0279(12) 0.0338(13) -0.0027(10) 0.0062(11) 0.0044(11)
C25 0.0248(13) 0.0230(12) 0.0328(13) -0.0032(10) 0.0046(11) 0.0020(10)
C251 0.0368(15) 0.0356(14) 0.0369(15) -0.0039(12) 0.0063(13) -0.0052(12)

loop_
_atom_type_symbol
_atom_type_description
_atom_type_scat_dispersion_real
_atom_type_scat_dispersion_imag
_atom_type_scat_source
C C 0.0033 0.0016 'International Tables Vol C Tables 4.2.6.8 and 6.1.1.4'
H H 0.0000 0.0000 'International Tables Vol C Tables 4.2.6.8 and 6.1.1.4'
F F 0.0171 0.0103 'International Tables Vol C Tables 4.2.6.8 and 6.1.1.4'
N N 0.0061 0.0033 'International Tables Vol C Tables 4.2.6.8 and 6.1.1.4'
O O 0.0106 0.0060 'International Tables Vol C Tables 4.2.6.8 and 6.1.1.4'
S S 0.1246 0.1234 'International Tables Vol C Tables 4.2.6.8 and 6.1.1.4'

loop_
_geom_angle_atom_site_label_1
_geom_angle_atom_site_label_2
_geom_angle_atom_site_label_3
_geom_angle
O14 N1 C9a 107.82(16)
O14 N1 C2 101.14(15)
C9a N1 C2 110.56(16)
N1 C2 C22 112.13(18)
N1 C2 C3 103.65(17)
C22 C2 C3 113.87(19)
N1 C2 H2 109.0
C22 C2 H2 109.0
C3 C2 H2 109.0
C4 C3 C2 103.41(18)
C4 C3 H3A 111.1
C2 C3 H3A 111.1
C4 C3 H3B 111.1
C2 C3 H3B 111.1
H3A C3 H3B 109.0
O14 C4 C5 107.48(19)
O14 C4 C3 103.88(18)
C5 C4 C3 113.2(2)
O14 C4 H4 110.7
C5 C4 H4 110.7
C3 C4 H4 110.7
C5a C5 C4 109.05(19)
C5a C5 H5A 109.9
C4 C5 H5A 109.9
C5a C5 H5B 109.9
C4 C5 H5B 109.9
H5A C5 H5B 108.3
C6 C5a C9a 118.6(2)
C6 C5a C5 121.6(2)
C9a C5a C5 119.8(2)
C7 C6 C5a 119.2(2)
C7 C6 H6 120.4
C5a C6 H6 120.4
F7 C7 C6 118.5(2)
F7 C7 C8 118.2(2)
C6 C7 C8 123.2(2)
C7 C8 C9 117.6(2)
C7 C8 H8 121.2
C9 C8 H8 121.2
C8 C9 C9a 120.3(2)
C8 C9 H9 119.9
C9a C9 H9 119.9
C5a C9a C9 120.9(2)
C5a C9a N1 121.8(2)
C9 C9a N1 117.22(19)
N1 O14 C4 103.82(15)
C22 S21 C25 92.71(11)
C23 C22 C2 127.0(2)
C23 C22 S21 109.74(18)
C2 C22 S21 123.02(16)
C22 C23 C24 114.0(2)
C22 C23 H23 123.0
C24 C23 H23 123.0
C25 C24 C23 113.4(2)
C25 C24 H24 123.3
C23 C24 H24 123.3
C24 C25 C251 129.2(2)
C24 C25 S21 110.10(18)
C251 C25 S21 120.72(18)
C25 C251 H25A 109.5
C25 C251 H25B 109.5
H25A C251 H25B 109.5
C25 C251 H25C 109.5
H25A C251 H25C 109.5
H25B C251 H25C 109.5

loop_
_geom_bond_atom_site_label_1
_geom_bond_atom_site_label_2
_geom_bond_distance
N1 O14 1.452(2)
N1 C9a 1.456(3)
N1 C2 1.492(3)
C2 C22 1.496(3)
C2 C3 1.550(3)
C2 H2 1.0000
C3 C4 1.532(3)
C3 H3A 0.9900
C3 H3B 0.9900
C4 O14 1.459(3)
C4 C5 1.516(3)
C4 H4 1.0000
C5 C5a 1.512(3)
C5 H5A 0.9900
C5 H5B 0.9900
C5a C6 1.390(3)
C5a C9a 1.391(3)
C6 C7 1.372(3)
C6 H6 0.9500
C7 F7 1.370(3)
C7 C8 1.378(3)
C8 C9 1.385(3)
C8 H8 0.9500
C9 C9a 1.394(3)
C9 H9 0.9500
S21 C22 1.732(2)
S21 C25 1.732(2)
C22 C23 1.354(3)
C23 C24 1.418(3)
C23 H23 0.9500
C24 C25 1.353(3)
C24 H24 0.9500
C25 C251 1.502(3)
C251 H25A 0.9800
C251 H25B 0.9800
C251 H25C 0.9800

loop_
_geom_torsion_atom_site_label_1
_geom_torsion_atom_site_label_2
_geom_torsion_atom_site_label_3
_geom_torsion_atom_site_label_4
_geom_torsion
O14 N1 C2 C22 -83.99(19)
C9a N1 C2 C22 162.00(18)
O14 N1 C2 C3 39.26(19)
C9a N1 C2 C3 -74.8(2)
N1 C2 C3 C4 -15.1(2)
C22 C2 C3 C4 107.0(2)
C2 C3 C4 O14 -14.5(2)
C2 C3 C4 C5 101.7(2)
O14 C4 C5 C5a 48.2(2)
C3 C4 C5 C5a -65.9(2)
C4 C5 C5a C6 172.4(2)
C4 C5 C5a C9a -8.3(3)
C9a C5a C6 C7 1.2(3)
C5 C5a C6 C7 -179.6(2)
C5a C6 C7 F7 -178.34(19)
C5a C6 C7 C8 1.2(3)
F7 C7 C8 C9 177.89(19)
C6 C7 C8 C9 -1.6(3)
C7 C8 C9 C9a -0.3(3)
C6 C5a C9a C9 -3.0(3)
C5 C5a C9a C9 177.7(2)
C6 C5a C9a N1 176.74(19)
C5 C5a C9a N1 -2.5(3)
C8 C9 C9a C5a 2.6(3)
C8 C9 C9a N1 -177.18(19)
O14 N1 C9a C5a -26.4(3)
C2 N1 C9a C5a 83.3(2)
O14 N1 C9a C9 153.33(18)
C2 N1 C9a C9 -97.0(2)
C9a N1 O14 C4 65.9(2)
C2 N1 O14 C4 -50.13(19)
C5 C4 O14 N1 -80.0(2)
C3 C4 O14 N1 40.2(2)
N1 C2 C22 C23 -121.8(2)
C3 C2 C22 C23 120.9(2)
N1 C2 C22 S21 64.2(2)
C3 C2 C22 S21 -53.1(2)
C25 S21 C22 C23 -0.61(18)
C25 S21 C22 C2 174.32(19)
C2 C22 C23 C24 -174.6(2)
S21 C22 C23 C24 0.1(3)
C22 C23 C24 C25 0.7(3)
C23 C24 C25 C251 179.3(2)
C23 C24 C25 S21 -1.1(3)
C22 S21 C25 C24 1.00(18)
C22 S21 C25 C251 -179.4(2)
